data_2229947
loop_
_publ_author_name
'Zhang, Li-Jun'
'Yin, Bing-Zhu'

_publ_section_title
;
 7-Diethylamino-2-oxo-2<i>H</i>-chromene-3-carbohydrazide
;
_journal_coeditor_code CV5061
_journal_issue 5
_journal_name_full 'Acta Crystallographica Section E'
_journal_page_first o1107
_journal_paper_doi 10.1107/S1600536811010944
_journal_volume 67
_journal_year 2011
_chemical_formula_iupac 'C14 H17 N3 O3'
_chemical_formula_moiety 'C14 H17 N3 O3'
_chemical_formula_sum 'C14 H17 N3 O3'
_chemical_formula_weight 275.31
_chemical_name_systematic
;
7-Diethylamino-2-oxo-2<i>H</i>-chromene-3-carbohydrazide
;
_space_group_IT_number 2
_symmetry_cell_setting triclinic
_symmetry_space_group_name_Hall '-P 1'
_symmetry_space_group_name_H-M 'P -1'
_atom_sites_solution_hydrogens geom
_atom_sites_solution_primary direct
_atom_sites_solution_secondary difmap
_cell_angle_alpha 95.17(3)
_cell_angle_beta 110.13(3)
_cell_angle_gamma 106.18(3)
_cell_formula_units_Z 4
_cell_length_a 9.3438(19)
_cell_length_b 12.771(3)
_cell_length_c 12.978(3)
_cell_measurement_reflns_used 8202
_cell_measurement_temperature 290(2)
_cell_measurement_theta_max 27.52
_cell_measurement_theta_min 3.19
_cell_volume 1366.4(7)
_computing_cell_refinement 'RAPID-AUTO (Rigaku Corporation, 1998)'
_computing_data_collection 'RAPID-AUTO (Rigaku Corporation, 1998)'
_computing_data_reduction 'CrystalStructure (Rigaku/MSC & Rigaku Corporation, 2002)'
_computing_molecular_graphics 'PLATON (Spek, 2009)'
_computing_publication_material 'SHELXL97 (Sheldrick, 2008)'
_computing_structure_refinement 'SHELXL97 (Sheldrick, 2008)'
_computing_structure_solution 'SHELXS97 (Sheldrick, 2008)'
_diffrn_ambient_temperature 290(2)
_diffrn_measured_fraction_theta_full 0.989
_diffrn_measured_fraction_theta_max 0.989
_diffrn_measurement_device_type 'Rigaku R-AXIS RAPID'
_diffrn_measurement_method '\w scans'
_diffrn_radiation_monochromator graphite
_diffrn_radiation_source 'fine-focus sealed tube'
_diffrn_radiation_type MoK\a
_diffrn_radiation_wavelength 0.71073
_diffrn_reflns_av_R_equivalents 0.0298
_diffrn_reflns_av_sigmaI/netI 0.0441
_diffrn_reflns_limit_h_max 10
_diffrn_reflns_limit_h_min -12
_diffrn_reflns_limit_k_max 16
_diffrn_reflns_limit_k_min -16
_diffrn_reflns_limit_l_max 16
_diffrn_reflns_limit_l_min -16
_diffrn_reflns_number 13506
_diffrn_reflns_theta_full 27.48
_diffrn_reflns_theta_max 27.48
_diffrn_reflns_theta_min 3.19
_diffrn_standards_decay_% 0
_diffrn_standards_interval_count 0
_diffrn_standards_interval_time 0
_diffrn_standards_number 0
_exptl_absorpt_coefficient_mu 0.096
_exptl_absorpt_correction_T_max 0.9895
_exptl_absorpt_correction_T_min 0.9867
_exptl_absorpt_correction_type multi-scan
_exptl_absorpt_process_details '(ABSCOR; Higashi, 1995)'
_exptl_crystal_colour yellow
_exptl_crystal_density_diffrn 1.338
_exptl_crystal_density_method 'not measured'
_exptl_crystal_description block
_exptl_crystal_F_000 584
_exptl_crystal_size_max 0.14
_exptl_crystal_size_mid 0.12
_exptl_crystal_size_min 0.11
_refine_diff_density_max 0.183
_refine_diff_density_min -0.191
_refine_ls_extinction_method none
_refine_ls_goodness_of_fit_ref 1.010
_refine_ls_hydrogen_treatment mixed
_refine_ls_matrix_type full
_refine_ls_number_parameters 383
_refine_ls_number_reflns 6186
_refine_ls_number_restraints 6
_refine_ls_restrained_S_all 1.010
_refine_ls_R_factor_all 0.0880
_refine_ls_R_factor_gt 0.0447
_refine_ls_shift/su_max 0.005
_refine_ls_shift/su_mean 0.001
_refine_ls_structure_factor_coef Fsqd
_refine_ls_weighting_details 'calc w=1/[\s^2^(Fo^2^)+(0.0543P)^2^] where P=(Fo^2^+2Fc^2^)/3'
_refine_ls_weighting_scheme calc
_refine_ls_wR_factor_gt 0.1037
_refine_ls_wR_factor_ref 0.1169
_reflns_number_gt 3402
_reflns_number_total 6186
_reflns_threshold_expression >2sigma(I)
_cod_data_source_file cv5061.cif
_cod_data_source_block I
_cod_original_cell_volume 1366.4(5)
_cod_database_code 2229947
_cod_database_fobs_code 2229947

loop_
_symmetry_equiv_pos_as_xyz
'x, y, z'
'-x, -y, -z'

loop_
_atom_site_type_symbol
_atom_site_label
_atom_site_fract_x
_atom_site_fract_y
_atom_site_fract_z
_atom_site_U_iso_or_equiv
_atom_site_adp_type
_atom_site_calc_flag
_atom_site_refinement_flags
_atom_site_occupancy
_atom_site_disorder_assembly
_atom_site_disorder_group
C C1 0.21139(18) 0.57501(13) 1.19989(14) 0.0463(4) Uani d . 1 . .
C C2 0.13466(18) 0.48762(12) 1.24574(13) 0.0436(4) Uani d . 1 . .
C C3 0.13127(19) 0.50961(13) 1.35921(14) 0.0492(4) Uani d . 1 . .
C C4 0.06725(18) 0.38172(12) 1.18533(13) 0.0463(4) Uani d . 1 . .
H H4 0.0150 0.3265 1.2146 0.056 Uiso calc R 1 . .
C C5 0.07300(18) 0.35191(12) 1.08046(13) 0.0443(4) Uani d . 1 . .
C C6 0.15295(17) 0.43610(12) 1.03866(13) 0.0426(4) Uani d . 1 . .
C C7 0.17389(18) 0.41745(13) 0.93993(14) 0.0494(4) Uani d . 1 . .
H H7 0.2289 0.4764 0.9159 0.059 Uiso calc R 1 . .
C C8 0.11153(18) 0.30841(13) 0.87521(13) 0.0484(4) Uani d . 1 . .
C C9 0.02840(19) 0.22172(13) 0.91645(14) 0.0524(4) Uani d . 1 . .
H H9 -0.0144 0.1489 0.8754 0.063 Uiso calc R 1 . .
C C10 0.01086(19) 0.24390(13) 1.01450(14) 0.0516(4) Uani d . 1 . .
H H10 -0.0443 0.1855 1.0391 0.062 Uiso calc R 1 . .
C C11 0.0769(2) 0.17291(15) 0.71424(16) 0.0645(5) Uani d . 1 . .
H H11A 0.0960 0.1239 0.7666 0.077 Uiso calc R 1 . .
H H11B 0.1411 0.1699 0.6698 0.077 Uiso calc R 1 . .
C C12 -0.0988(2) 0.13259(17) 0.63824(16) 0.0768(6) Uani d . 1 . .
H H12A -0.1625 0.1375 0.6817 0.115 Uiso calc R 1 . .
H H12B -0.1295 0.0565 0.6013 0.115 Uiso calc R 1 . .
H H12C -0.1168 0.1780 0.5832 0.115 Uiso calc R 1 . .
C C13 0.2090(2) 0.37670(15) 0.72996(15) 0.0640(5) Uani d . 1 . .
H H13A 0.1828 0.4430 0.7462 0.077 Uiso calc R 1 . .
H H13B 0.1687 0.3532 0.6491 0.077 Uiso calc R 1 . .
C C14 0.3890(2) 0.40375(17) 0.77862(19) 0.0777(6) Uani d . 1 . .
H H14A 0.4301 0.4333 0.8577 0.116 Uiso calc R 1 . .
H H14B 0.4371 0.4580 0.7430 0.116 Uiso calc R 1 . .
H H14C 0.4149 0.3373 0.7662 0.116 Uiso calc R 1 . .
C C15 0.2466(2) 0.11381(14) 1.16812(14) 0.0526(4) Uani d . 1 . .
C C16 0.36577(19) 0.22392(14) 1.21170(14) 0.0506(4) Uani d . 1 . .
C C17 0.3901(2) 0.29587(15) 1.31736(15) 0.0556(4) Uani d . 1 . .
C C18 0.4607(2) 0.26342(14) 1.15444(14) 0.0544(4) Uani d . 1 . .
H H18 0.5359 0.3349 1.1819 0.065 Uiso calc R 1 . .
C C19 0.44932(19) 0.20030(13) 1.05563(14) 0.0493(4) Uani d . 1 . .
C C20 0.33527(18) 0.09381(13) 1.01525(13) 0.0466(4) Uani d . 1 . .
C C21 0.31367(19) 0.02453(13) 0.92049(14) 0.0512(4) Uani d . 1 . .
H H21 0.2345 -0.0454 0.8962 0.061 Uiso calc R 1 . .
C C22 0.41151(19) 0.05924(13) 0.85967(14) 0.0494(4) Uani d . 1 . .
C C23 0.5282(2) 0.16798(14) 0.90010(14) 0.0547(4) Uani d . 1 . .
H H23 0.5936 0.1939 0.8614 0.066 Uiso calc R 1 . .
C C24 0.5454(2) 0.23412(14) 0.99384(15) 0.0571(4) Uani d . 1 . .
H H24 0.6236 0.3045 1.0184 0.069 Uiso calc R 1 . .
C C25 0.4975(2) 0.02687(16) 0.70252(16) 0.0687(5) Uani d . 1 . .
H H25A 0.5055 -0.0386 0.6639 0.082 Uiso calc R 1 . .
H H25B 0.6054 0.0717 0.7547 0.082 Uiso calc R 1 . .
C C26 0.4354(3) 0.09271(17) 0.61840(16) 0.0806(6) Uani d . 1 . .
H H26A 0.3285 0.0490 0.5663 0.121 Uiso calc R 1 . .
H H26B 0.5055 0.1117 0.5786 0.121 Uiso calc R 1 . .
H H26C 0.4322 0.1596 0.6563 0.121 Uiso calc R 1 . .
C C27 0.2699(2) -0.11834(14) 0.72177(16) 0.0646(5) Uani d . 1 . .
H H27A 0.2679 -0.1551 0.7837 0.078 Uiso calc R 1 . .
H H27B 0.2989 -0.1627 0.6727 0.078 Uiso calc R 1 . .
C C28 0.1023(2) -0.11651(16) 0.65768(16) 0.0717(5) Uani d . 1 . .
H H28A 0.0664 -0.0811 0.7077 0.108 Uiso calc R 1 . .
H H28B 0.0299 -0.1915 0.6253 0.108 Uiso calc R 1 . .
H H28C 0.1040 -0.0758 0.5992 0.108 Uiso calc R 1 . .
N N1 0.12851(17) 0.28688(11) 0.77682(12) 0.0596(4) Uani d . 1 . .
N N2 0.19388(19) 0.61432(12) 1.41508(12) 0.0581(4) Uani d D 1 . .
H H2 0.231(2) 0.6657(13) 1.3829(16) 0.087 Uiso d D 1 . .
N N3 0.1989(2) 0.64809(13) 1.52280(14) 0.0672(4) Uani d D 1 . .
H H3B 0.268(2) 0.6211(18) 1.5658(15) 0.101 Uiso d D 1 . .
H H3A 0.1032(15) 0.6189(17) 1.5226(19) 0.101 Uiso d D 1 . .
N N4 0.39535(17) -0.00890(12) 0.76634(12) 0.0579(4) Uani d . 1 . .
N N5 0.3063(2) 0.25209(14) 1.37695(14) 0.0663(4) Uani d D 1 . .
H H5 0.241(2) 0.1841(10) 1.3507(18) 0.099 Uiso d D 1 . .
N N6 0.3254(2) 0.30988(17) 1.48147(15) 0.0782(5) Uani d D 1 . .
H H6B 0.270(3) 0.3544(18) 1.470(2) 0.117 Uiso d D 1 . .
H H6A 0.4263(14) 0.3504(18) 1.5136(19) 0.117 Uiso d D 1 . .
O O1 0.21779(13) 0.54484(8) 1.09751(9) 0.0493(3) Uani d . 1 . .
O O2 0.27280(15) 0.67378(9) 1.24139(10) 0.0638(3) Uani d . 1 . .
O O3 0.07200(17) 0.43205(10) 1.39865(11) 0.0697(4) Uani d . 1 . .
O O4 0.23680(13) 0.05352(9) 1.07136(9) 0.0542(3) Uani d . 1 . .
O O5 0.15179(15) 0.06693(10) 1.20795(11) 0.0694(4) Uani d . 1 . .
O O6 0.48723(17) 0.39132(11) 1.34921(11) 0.0751(4) Uani d . 1 . .

loop_
_atom_site_aniso_label
_atom_site_aniso_U_11
_atom_site_aniso_U_22
_atom_site_aniso_U_33
_atom_site_aniso_U_12
_atom_site_aniso_U_13
_atom_site_aniso_U_23
C1 0.0444(9) 0.0409(9) 0.0559(10) 0.0098(7) 0.0261(8) 0.0083(8)
C2 0.0416(8) 0.0405(8) 0.0540(10) 0.0136(7) 0.0244(8) 0.0110(7)
C3 0.0499(9) 0.0471(9) 0.0602(11) 0.0185(8) 0.0302(8) 0.0131(8)
C4 0.0442(9) 0.0412(9) 0.0556(10) 0.0098(7) 0.0238(8) 0.0152(8)
C5 0.0424(8) 0.0398(8) 0.0497(9) 0.0092(7) 0.0195(7) 0.0114(7)
C6 0.0362(8) 0.0362(8) 0.0508(10) 0.0065(7) 0.0163(7) 0.0063(7)
C7 0.0488(9) 0.0415(9) 0.0561(10) 0.0046(7) 0.0268(8) 0.0080(8)
C8 0.0442(9) 0.0478(9) 0.0495(10) 0.0091(8) 0.0199(8) 0.0051(8)
C9 0.0530(10) 0.0374(8) 0.0553(11) 0.0043(8) 0.0177(8) 0.0028(8)
C10 0.0530(10) 0.0392(8) 0.0568(11) 0.0031(8) 0.0236(8) 0.0107(8)
C11 0.0749(13) 0.0558(11) 0.0622(12) 0.0167(10) 0.0326(10) 0.0004(9)
C12 0.0884(15) 0.0648(12) 0.0565(12) 0.0097(11) 0.0179(11) 0.0050(10)
C13 0.0696(12) 0.0645(12) 0.0595(12) 0.0189(10) 0.0313(10) 0.0050(9)
C14 0.0777(14) 0.0684(13) 0.1055(17) 0.0265(11) 0.0537(13) 0.0260(12)
C15 0.0563(10) 0.0527(10) 0.0567(11) 0.0170(9) 0.0300(9) 0.0196(9)
C16 0.0521(10) 0.0534(10) 0.0534(10) 0.0198(8) 0.0252(8) 0.0191(8)
C17 0.0559(10) 0.0583(11) 0.0579(11) 0.0219(10) 0.0240(9) 0.0202(9)
C18 0.0549(10) 0.0469(9) 0.0607(11) 0.0109(8) 0.0250(9) 0.0161(9)
C19 0.0505(9) 0.0470(9) 0.0515(10) 0.0100(8) 0.0245(8) 0.0168(8)
C20 0.0456(9) 0.0469(9) 0.0530(10) 0.0114(8) 0.0265(8) 0.0208(8)
C21 0.0521(10) 0.0441(9) 0.0586(11) 0.0078(8) 0.0276(9) 0.0168(8)
C22 0.0505(9) 0.0503(9) 0.0535(10) 0.0155(8) 0.0261(8) 0.0192(8)
C23 0.0531(10) 0.0576(10) 0.0560(11) 0.0089(8) 0.0296(9) 0.0208(9)
C24 0.0576(10) 0.0482(10) 0.0611(11) 0.0010(8) 0.0297(9) 0.0161(9)
C25 0.0768(13) 0.0694(12) 0.0750(13) 0.0238(11) 0.0470(11) 0.0165(11)
C26 0.0798(14) 0.0811(14) 0.0630(13) 0.0053(12) 0.0223(11) 0.0185(11)
C27 0.0742(13) 0.0515(10) 0.0740(13) 0.0163(10) 0.0409(11) 0.0064(9)
C28 0.0660(12) 0.0690(12) 0.0765(14) 0.0100(10) 0.0366(11) 0.0004(10)
N1 0.0636(9) 0.0501(8) 0.0602(9) 0.0039(7) 0.0324(8) 0.0005(7)
N2 0.0738(10) 0.0494(9) 0.0568(10) 0.0158(8) 0.0362(8) 0.0081(7)
N3 0.0833(12) 0.0614(10) 0.0638(11) 0.0183(9) 0.0431(10) 0.0042(8)
N4 0.0605(9) 0.0560(9) 0.0631(10) 0.0128(7) 0.0359(8) 0.0124(8)
N5 0.0763(11) 0.0713(10) 0.0619(10) 0.0225(9) 0.0404(9) 0.0155(9)
N6 0.0926(13) 0.0951(14) 0.0573(11) 0.0356(11) 0.0380(10) 0.0145(10)
O1 0.0545(6) 0.0380(6) 0.0568(7) 0.0050(5) 0.0322(6) 0.0062(5)
O2 0.0802(8) 0.0391(6) 0.0750(8) 0.0036(6) 0.0481(7) 0.0033(6)
O3 0.0996(10) 0.0517(7) 0.0758(9) 0.0195(7) 0.0587(8) 0.0168(7)
O4 0.0581(7) 0.0490(6) 0.0606(7) 0.0078(5) 0.0360(6) 0.0146(6)
O5 0.0763(9) 0.0634(8) 0.0779(9) 0.0078(7) 0.0526(8) 0.0166(7)
O6 0.0871(10) 0.0642(9) 0.0697(9) 0.0104(8) 0.0380(8) 0.0079(7)

loop_
_atom_type_symbol
_atom_type_description
_atom_type_scat_dispersion_real
_atom_type_scat_dispersion_imag
_atom_type_scat_source
C C 0.0033 0.0016 'International Tables Vol C Tables 4.2.6.8 and 6.1.1.4'
H H 0.0000 0.0000 'International Tables Vol C Tables 4.2.6.8 and 6.1.1.4'
N N 0.0061 0.0033 'International Tables Vol C Tables 4.2.6.8 and 6.1.1.4'
O O 0.0106 0.0060 'International Tables Vol C Tables 4.2.6.8 and 6.1.1.4'

loop_
_geom_angle_atom_site_label_1
_geom_angle_atom_site_label_2
_geom_angle_atom_site_label_3
_geom_angle_site_symmetry_1
_geom_angle_site_symmetry_3
_geom_angle
_geom_angle_publ_flag
O2 C1 O1 . . 115.01(14) ?
O2 C1 C2 . . 127.53(15) ?
O1 C1 C2 . . 117.45(14) ?
C4 C2 C1 . . 119.34(14) ?
C4 C2 C3 . . 118.69(14) ?
C1 C2 C3 . . 121.94(14) ?
O3 C3 N2 . . 122.13(15) ?
O3 C3 C2 . . 120.46(15) ?
N2 C3 C2 . . 117.41(14) ?
C2 C4 C5 . . 122.75(14) ?
C2 C4 H4 . . 118.6 ?
C5 C4 H4 . . 118.6 ?
C6 C5 C4 . . 117.57(14) ?
C6 C5 C10 . . 116.19(14) ?
C4 C5 C10 . . 126.19(14) ?
C7 C6 O1 . . 116.17(13) ?
C7 C6 C5 . . 123.47(14) ?
O1 C6 C5 . . 120.35(13) ?
C6 C7 C8 . . 119.52(15) ?
C6 C7 H7 . . 120.2 ?
C8 C7 H7 . . 120.2 ?
N1 C8 C7 . . 121.23(15) ?
N1 C8 C9 . . 121.16(15) ?
C7 C8 C9 . . 117.60(14) ?
C10 C9 C8 . . 120.88(15) ?
C10 C9 H9 . . 119.6 ?
C8 C9 H9 . . 119.6 ?
C9 C10 C5 . . 122.33(15) ?
C9 C10 H10 . . 118.8 ?
C5 C10 H10 . . 118.8 ?
N1 C11 C12 . . 111.83(15) ?
N1 C11 H11A . . 109.3 ?
C12 C11 H11A . . 109.3 ?
N1 C11 H11B . . 109.3 ?
C12 C11 H11B . . 109.3 ?
H11A C11 H11B . . 107.9 ?
C11 C12 H12A . . 109.5 ?
C11 C12 H12B . . 109.5 ?
H12A C12 H12B . . 109.5 ?
C11 C12 H12C . . 109.5 ?
H12A C12 H12C . . 109.5 ?
H12B C12 H12C . . 109.5 ?
N1 C13 C14 . . 111.26(15) ?
N1 C13 H13A . . 109.4 ?
C14 C13 H13A . . 109.4 ?
N1 C13 H13B . . 109.4 ?
C14 C13 H13B . . 109.4 ?
H13A C13 H13B . . 108.0 ?
C13 C14 H14A . . 109.5 ?
C13 C14 H14B . . 109.5 ?
H14A C14 H14B . . 109.5 ?
C13 C14 H14C . . 109.5 ?
H14A C14 H14C . . 109.5 ?
H14B C14 H14C . . 109.5 ?
O5 C15 O4 . . 115.15(15) ?
O5 C15 C16 . . 127.16(16) ?
O4 C15 C16 . . 117.69(14) ?
C18 C16 C15 . . 118.90(16) ?
C18 C16 C17 . . 118.62(16) ?
C15 C16 C17 . . 122.48(15) ?
O6 C17 N5 . . 121.62(18) ?
O6 C17 C16 . . 120.77(16) ?
N5 C17 C16 . . 117.59(17) ?
C16 C18 C19 . . 122.60(17) ?
C16 C18 H18 . . 118.7 ?
C19 C18 H18 . . 118.7 ?
C20 C19 C18 . . 117.92(15) ?
C20 C19 C24 . . 116.24(16) ?
C18 C19 C24 . . 125.83(16) ?
C21 C20 O4 . . 116.70(14) ?
C21 C20 C19 . . 123.23(14) ?
O4 C20 C19 . . 120.07(14) ?
C20 C21 C22 . . 119.95(16) ?
C20 C21 H21 . . 120.0 ?
C22 C21 H21 . . 120.0 ?
N4 C22 C21 . . 121.31(16) ?
N4 C22 C23 . . 121.43(15) ?
C21 C22 C23 . . 117.25(16) ?
C24 C23 C22 . . 121.02(15) ?
C24 C23 H23 . . 119.5 ?
C22 C23 H23 . . 119.5 ?
C23 C24 C19 . . 122.30(16) ?
C23 C24 H24 . . 118.9 ?
C19 C24 H24 . . 118.9 ?
N4 C25 C26 . . 113.65(15) ?
N4 C25 H25A . . 108.8 ?
C26 C25 H25A . . 108.8 ?
N4 C25 H25B . . 108.8 ?
C26 C25 H25B . . 108.8 ?
H25A C25 H25B . . 107.7 ?
C25 C26 H26A . . 109.5 ?
C25 C26 H26B . . 109.5 ?
H26A C26 H26B . . 109.5 ?
C25 C26 H26C . . 109.5 ?
H26A C26 H26C . . 109.5 ?
H26B C26 H26C . . 109.5 ?
N4 C27 C28 . . 114.99(15) ?
N4 C27 H27A . . 108.5 ?
C28 C27 H27A . . 108.5 ?
N4 C27 H27B . . 108.5 ?
C28 C27 H27B . . 108.5 ?
H27A C27 H27B . . 107.5 ?
C27 C28 H28A . . 109.5 ?
C27 C28 H28B . . 109.5 ?
H28A C28 H28B . . 109.5 ?
C27 C28 H28C . . 109.5 ?
H28A C28 H28C . . 109.5 ?
H28B C28 H28C . . 109.5 ?
C8 N1 C11 . . 121.48(14) ?
C8 N1 C13 . . 122.05(14) ?
C11 N1 C13 . . 116.37(13) ?
C3 N2 N3 . . 123.96(15) ?
C3 N2 H2 . . 118.5(14) ?
N3 N2 H2 . . 117.5(14) ?
N2 N3 H3B . . 103.8(14) ?
N2 N3 H3A . . 108.3(16) ?
H3B N3 H3A . . 112(2) ?
C22 N4 C27 . . 121.26(14) ?
C22 N4 C25 . . 121.55(15) ?
C27 N4 C25 . . 117.10(15) ?
C17 N5 N6 . . 122.83(18) ?
C17 N5 H5 . . 117.4(15) ?
N6 N5 H5 . . 119.7(15) ?
N5 N6 H6B . . 108.7(17) ?
N5 N6 H6A . . 106.1(17) ?
H6B N6 H6A . . 107(2) ?
C1 O1 C6 . . 122.45(12) ?
C15 O4 C20 . . 122.81(13) ?

loop_
_geom_bond_atom_site_label_1
_geom_bond_atom_site_label_2
_geom_bond_site_symmetry_2
_geom_bond_distance
_geom_bond_publ_flag
C1 O2 . 1.2131(19) ?
C1 O1 . 1.3757(18) ?
C1 C2 . 1.443(2) ?
C2 C4 . 1.354(2) ?
C2 C3 . 1.487(2) ?
C3 O3 . 1.2372(19) ?
C3 N2 . 1.324(2) ?
C4 C5 . 1.403(2) ?
C4 H4 . 0.9300 ?
C5 C6 . 1.395(2) ?
C5 C10 . 1.404(2) ?
C6 C7 . 1.371(2) ?
C6 O1 . 1.3785(18) ?
C7 C8 . 1.409(2) ?
C7 H7 . 0.9300 ?
C8 N1 . 1.3534(19) ?
C8 C9 . 1.425(2) ?
C9 C10 . 1.353(2) ?
C9 H9 . 0.9300 ?
C10 H10 . 0.9300 ?
C11 N1 . 1.462(2) ?
C11 C12 . 1.502(3) ?
C11 H11A . 0.9700 ?
C11 H11B . 0.9700 ?
C12 H12A . 0.9600 ?
C12 H12B . 0.9600 ?
C12 H12C . 0.9600 ?
C13 N1 . 1.487(2) ?
C13 C14 . 1.501(3) ?
C13 H13A . 0.9700 ?
C13 H13B . 0.9700 ?
C14 H14A . 0.9600 ?
C14 H14B . 0.9600 ?
C14 H14C . 0.9600 ?
C15 O5 . 1.2187(18) ?
C15 O4 . 1.3732(19) ?
C15 C16 . 1.445(3) ?
C16 C18 . 1.366(2) ?
C16 C17 . 1.489(2) ?
C17 O6 . 1.231(2) ?
C17 N5 . 1.332(2) ?
C18 C19 . 1.406(2) ?
C18 H18 . 0.9300 ?
C19 C20 . 1.393(2) ?
C19 C24 . 1.406(2) ?
C20 C21 . 1.367(2) ?
C20 O4 . 1.3808(17) ?
C21 C22 . 1.410(2) ?
C21 H21 . 0.9300 ?
C22 N4 . 1.363(2) ?
C22 C23 . 1.422(2) ?
C23 C24 . 1.350(2) ?
C23 H23 . 0.9300 ?
C24 H24 . 0.9300 ?
C25 N4 . 1.475(2) ?
C25 C26 . 1.496(3) ?
C25 H25A . 0.9700 ?
C25 H25B . 0.9700 ?
C26 H26A . 0.9600 ?
C26 H26B . 0.9600 ?
C26 H26C . 0.9600 ?
C27 N4 . 1.462(2) ?
C27 C28 . 1.507(3) ?
C27 H27A . 0.9700 ?
C27 H27B . 0.9700 ?
C28 H28A . 0.9600 ?
C28 H28B . 0.9600 ?
C28 H28C . 0.9600 ?
N2 N3 . 1.406(2) ?
N2 H2 . 0.86(3) ?
N3 H3B . 0.87(3) ?
N3 H3A . 0.87(3) ?
N5 N6 . 1.413(2) ?
N5 H5 . 0.87(3) ?
N6 H6B . 0.86(3) ?
N6 H6A . 0.87(3) ?

loop_
_geom_hbond_atom_site_label_D
_geom_hbond_atom_site_label_H
_geom_hbond_atom_site_label_A
_geom_hbond_site_symmetry_A
_geom_hbond_distance_DH
_geom_hbond_distance_HA
_geom_hbond_distance_DA
_geom_hbond_angle_DHA
N2 H2 O2 . 0.86(3) 2.012(15) 2.7098(18) 137.2(18)
N5 H5 O5 . 0.87(3) 2.027(16) 2.733(2) 138(2)
N6 H6B O3 . 0.86(3) 2.296(12) 3.131(2) 164(2)
N3 H3A O3 2_568 0.87(3) 2.197(13) 3.002(2) 155(2)
N3 H3B O6 2_668 0.87(3) 2.230(13) 3.039(2) 154(2)
